data_8105539
loop_
_publ_author_name
'Gou, Wei'
'Chen, Gang'
'Chen, Wei-Yong'
'Li, Wen-Jun'
'Feng, Jing'

_publ_section_title
;
 Crystal structure of methyl
 4-(3-phenoxyphenyl)-2,7,7-trimethyl-5-oxo-1,4,5,6,7,8-hexahydroquinoline-3-carboxylate,
 C26H27NO4
;
_journal_issue 1
_journal_name_full 'Zeitschrift f\"ur Kristallographie - New Crystal Structures'
_journal_page_first 53
_journal_page_last 54
_journal_paper_doi 10.1515/ncrs-2018-0135
_journal_volume 234
_journal_year 2018
_chemical_formula_moiety 'C26 H27 N O4'
_chemical_formula_sum 'C26 H27 N O4'
_chemical_formula_weight 417.48
_space_group_crystal_system monoclinic
_space_group_IT_number 14
_space_group_name_Hall '-P 2ybc'
_space_group_name_H-M_alt 'P 1 21/c 1'
_atom_sites_solution_hydrogens geom
_cell_angle_alpha 90
_cell_angle_beta 115.379(6)
_cell_angle_gamma 90
_cell_formula_units_Z 4
_cell_length_a 12.034(4)
_cell_length_b 15.247(5)
_cell_length_c 12.991(4)
_cell_measurement_reflns_used 962
_cell_measurement_temperature 296(2)
_cell_measurement_theta_max 20.52
_cell_measurement_theta_min 2.19
_cell_volume 2153.6(12)
_computing_cell_refinement 'SAINT v7.60A (Bruker, 2009)'
_computing_data_collection 'Bruker APEX2'
_computing_data_reduction 'SAINT v7.60A (Bruker, 2009)'
_computing_molecular_graphics 'Olex2 (Dolomanov et al., 2009)'
_computing_publication_material 'Olex2 (Dolomanov et al., 2009)'
_computing_structure_refinement 'ShelXL (Sheldrick, 2015)'
_computing_structure_solution 'SHELXS-97 (Sheldrick, 2008)'
_diffrn_ambient_temperature 296.15
_diffrn_measured_fraction_theta_full 0.999
_diffrn_measured_fraction_theta_max 0.999
_diffrn_measurement_device_type 'Bruker APEX-II CCD'
_diffrn_measurement_method '\f and \w scans'
_diffrn_radiation_monochromator graphite
_diffrn_radiation_type MoK\a
_diffrn_radiation_wavelength 0.71073
_diffrn_reflns_av_R_equivalents 0.0622
_diffrn_reflns_av_unetI/netI 0.0748
_diffrn_reflns_Laue_measured_fraction_full 0.999
_diffrn_reflns_Laue_measured_fraction_max 0.999
_diffrn_reflns_limit_h_max 9
_diffrn_reflns_limit_h_min -14
_diffrn_reflns_limit_k_max 18
_diffrn_reflns_limit_k_min -17
_diffrn_reflns_limit_l_max 15
_diffrn_reflns_limit_l_min -15
_diffrn_reflns_number 10723
_diffrn_reflns_point_group_measured_fraction_full 0.999
_diffrn_reflns_point_group_measured_fraction_max 0.999
_diffrn_reflns_theta_full 24.999
_diffrn_reflns_theta_max 24.999
_diffrn_reflns_theta_min 1.873
_diffrn_standards_number 0
_exptl_absorpt_coefficient_mu 0.086
_exptl_absorpt_correction_T_max 0.9880
_exptl_absorpt_correction_T_min 0.9779
_exptl_absorpt_correction_type multi-scan
_exptl_absorpt_process_details SADABS
_exptl_crystal_colour colorless
_exptl_crystal_density_diffrn 1.288
_exptl_crystal_density_meas .
_exptl_crystal_density_method 'not measured'
_exptl_crystal_description block
_exptl_crystal_F_000 888
_exptl_crystal_size_max 0.26
_exptl_crystal_size_mid 0.22
_exptl_crystal_size_min 0.14
_refine_diff_density_max 0.266
_refine_diff_density_min -0.181
_refine_diff_density_rms 0.038
_refine_ls_extinction_coef 0.0029(9)
_refine_ls_extinction_expression Fc^*^=kFc[1+0.001xFc^2^\l^3^/sin(2\q)]^-1/4^
_refine_ls_extinction_method 'SHELXL-2016/6 (Sheldrick 2016)'
_refine_ls_goodness_of_fit_ref 0.969
_refine_ls_hydrogen_treatment constr
_refine_ls_matrix_type full
_refine_ls_number_parameters 281
_refine_ls_number_reflns 3776
_refine_ls_number_restraints 0
_refine_ls_restrained_S_all 0.969
_refine_ls_R_factor_all 0.1143
_refine_ls_R_factor_gt 0.0531
_refine_ls_shift/su_max 0.000
_refine_ls_shift/su_mean 0.000
_refine_ls_structure_factor_coef Fsqd
_refine_ls_weighting_details 'w=1/[\s^2^(Fo^2^)+(0.0608P)^2^] where P=(Fo^2^+2Fc^2^)/3'
_refine_ls_weighting_scheme calc
_refine_ls_wR_factor_gt 0.1236
_refine_ls_wR_factor_ref 0.1447
_reflns_Friedel_coverage 0.000
_reflns_Friedel_fraction_full .
_reflns_Friedel_fraction_max .
_reflns_number_gt 1993
_reflns_number_total 3776
_reflns_threshold_expression 'I > 2\s(I)'
_cod_data_source_file suppl_ncrs-2018-0135_suppl.cif
_cod_data_source_block a
_cod_database_code 8105539
_shelx_space_group_comment
;
The symmetry employed for this shelxl refinement is uniquely defined
by the following loop, which should always be used as a source of
symmetry information in preference to the above space-group names.
They are only intended as comments.
;
_shelx_estimated_absorpt_t_max 0.988
_shelx_estimated_absorpt_t_min 0.978
_olex2_refinement_description
;
1. Fixed Uiso
 At 1.2 times of:
  All C(H) groups, All C(H,H) groups, All N(H) groups
 At 1.5 times of:
  All C(H,H,H) groups
2.a Ternary CH refined with riding coordinates:
 C8(H8)
2.b Secondary CH2 refined with riding coordinates:
 C10(H10A,H10B), C14(H14A,H14B)
2.c Me refined with riding coordinates:
 C1(H1A,H1B,H1C), C5(H5A,H5B,H5C), C12(H12A,H12B,H12C), C13(H13A,H13B,H13C)
2.d Aromatic/amide H refined with riding coordinates:
 N1(H1), C16(H16), C17(H17), C18(H18), C20(H20), C22(H22), C23(H23), C24(H24),
 C25(H25), C26(H26)
;

loop_
_space_group_symop_operation_xyz
'x, y, z'
'-x, y+1/2, -z+1/2'
'-x, -y, -z'
'x, -y-1/2, z-1/2'

loop_
_atom_site_label
_atom_site_type_symbol
_atom_site_fract_x
_atom_site_fract_y
_atom_site_fract_z
_atom_site_U_iso_or_equiv
_atom_site_adp_type
_atom_site_occupancy
_atom_site_site_symmetry_order
_atom_site_calc_flag
_atom_site_refinement_flags_posn
_atom_site_refinement_flags_adp
_atom_site_refinement_flags_occupancy
_atom_site_disorder_assembly
_atom_site_disorder_group
N1 N 0.16092(19) 0.31601(12) 0.22203(17) 0.0465(6) Uani 1 1 d . . . . .
H1 H 0.130592 0.340954 0.263662 0.056 Uiso 1 1 calc R . . . .
O1 O 0.46967(16) 0.30769(12) 0.09418(17) 0.0645(6) Uani 1 1 d . . . . .
O2 O 0.53423(19) 0.33662(15) 0.2782(2) 0.0861(7) Uani 1 1 d . . . . .
O3 O 0.08226(17) 0.14870(13) -0.10303(15) 0.0628(6) Uani 1 1 d . . . . .
O4 O 0.24832(17) 0.45409(13) -0.27330(15) 0.0670(6) Uani 1 1 d . . . . .
C1 C 0.5963(3) 0.3089(2) 0.1114(3) 0.0875(11) Uani 1 1 d . . . . .
H1A H 0.600229 0.298227 0.040199 0.131 Uiso 1 1 calc R . . . .
H1B H 0.631700 0.365129 0.140462 0.131 Uiso 1 1 calc R . . . .
H1C H 0.641300 0.264073 0.165015 0.131 Uiso 1 1 calc R . . . .
C2 C 0.4505(3) 0.32186(17) 0.1879(3) 0.0565(8) Uani 1 1 d . . . . .
C3 C 0.3201(2) 0.31462(15) 0.1622(2) 0.0427(6) Uani 1 1 d . . . . .
C4 C 0.2815(2) 0.33390(16) 0.2417(2) 0.0461(7) Uani 1 1 d . . . . .
C5 C 0.3543(3) 0.37321(19) 0.3564(2) 0.0666(9) Uani 1 1 d . . . . .
H5A H 0.302798 0.379746 0.395419 0.100 Uiso 1 1 calc R . . . .
H5B H 0.422315 0.335525 0.399715 0.100 Uiso 1 1 calc R . . . .
H5C H 0.384716 0.429630 0.347731 0.100 Uiso 1 1 calc R . . . .
C6 C 0.0899(2) 0.26007(15) 0.1386(2) 0.0402(6) Uani 1 1 d . . . . .
C7 C 0.1224(2) 0.23886(16) 0.0542(2) 0.0403(6) Uani 1 1 d . . . . .
C8 C 0.2288(2) 0.28412(16) 0.0439(2) 0.0422(6) Uani 1 1 d . . . . .
H8 H 0.270546 0.240712 0.017138 0.051 Uiso 1 1 calc R . . . .
C9 C 0.0557(2) 0.17138(16) -0.0259(2) 0.0439(7) Uani 1 1 d . . . . .
C10 C -0.0451(2) 0.12551(18) -0.0083(2) 0.0575(8) Uani 1 1 d . . . . .
H10A H -0.009948 0.075937 0.042039 0.069 Uiso 1 1 calc R . . . .
H10B H -0.103847 0.102612 -0.081000 0.069 Uiso 1 1 calc R . . . .
C11 C -0.1138(2) 0.18249(18) 0.0415(2) 0.0509(7) Uani 1 1 d . . . . .
C12 C -0.1848(2) 0.2544(2) -0.0424(3) 0.0780(10) Uani 1 1 d . . . . .
H12A H -0.128674 0.289913 -0.059001 0.117 Uiso 1 1 calc R . . . .
H12B H -0.243694 0.228190 -0.111539 0.117 Uiso 1 1 calc R . . . .
H12C H -0.226903 0.290223 -0.009666 0.117 Uiso 1 1 calc R . . . .
C13 C -0.2024(3) 0.1260(2) 0.0679(3) 0.0762(10) Uani 1 1 d . . . . .
H13A H -0.245698 0.162045 0.099348 0.114 Uiso 1 1 calc R . . . .
H13B H -0.260296 0.098877 -0.000877 0.114 Uiso 1 1 calc R . . . .
H13C H -0.157281 0.081529 0.121965 0.114 Uiso 1 1 calc R . . . .
C14 C -0.0188(2) 0.22358(17) 0.1504(2) 0.0480(7) Uani 1 1 d . . . . .
H14A H -0.057712 0.270212 0.173852 0.058 Uiso 1 1 calc R . . . .
H14B H 0.009086 0.179562 0.210023 0.058 Uiso 1 1 calc R . . . .
C15 C 0.1875(2) 0.35910(16) -0.0415(2) 0.0431(6) Uani 1 1 d . . . . .
C16 C 0.0969(3) 0.41621(19) -0.0468(2) 0.0644(8) Uani 1 1 d . . . . .
H16 H 0.059445 0.408564 0.002091 0.077 Uiso 1 1 calc R . . . .
C17 C 0.0606(3) 0.4846(2) -0.1234(3) 0.0789(10) Uani 1 1 d . . . . .
H17 H -0.001536 0.522138 -0.126305 0.095 Uiso 1 1 calc R . . . .
C18 C 0.1152(3) 0.49782(19) -0.1953(2) 0.0681(9) Uani 1 1 d . . . . .
H18 H 0.090722 0.544152 -0.246798 0.082 Uiso 1 1 calc R . . . .
C19 C 0.2057(2) 0.44237(18) -0.1904(2) 0.0510(7) Uani 1 1 d . . . . .
C20 C 0.2418(2) 0.37279(17) -0.1155(2) 0.0459(7) Uani 1 1 d . . . . .
H20 H 0.302703 0.334790 -0.114434 0.055 Uiso 1 1 calc R . . . .
C21 C 0.3700(3) 0.44142(16) -0.2508(2) 0.0508(7) Uani 1 1 d . . . . .
C22 C 0.3921(3) 0.42298(18) -0.3434(2) 0.0629(8) Uani 1 1 d . . . . .
H22 H 0.326952 0.415379 -0.414799 0.075 Uiso 1 1 calc R . . . .
C23 C 0.5111(3) 0.4158(2) -0.3300(3) 0.0742(9) Uani 1 1 d . . . . .
H23 H 0.526774 0.402879 -0.392486 0.089 Uiso 1 1 calc R . . . .
C24 C 0.6070(3) 0.4276(2) -0.2251(3) 0.0756(9) Uani 1 1 d . . . . .
H24 H 0.687565 0.423065 -0.216469 0.091 Uiso 1 1 calc R . . . .
C25 C 0.5842(3) 0.4461(2) -0.1330(3) 0.0706(9) Uani 1 1 d . . . . .
H25 H 0.649444 0.453956 -0.061768 0.085 Uiso 1 1 calc R . . . .
C26 C 0.4654(3) 0.45300(18) -0.1453(2) 0.0614(8) Uani 1 1 d . . . . .
H26 H 0.449853 0.465448 -0.082617 0.074 Uiso 1 1 calc R . . . .

loop_
_atom_site_aniso_label
_atom_site_aniso_U_11
_atom_site_aniso_U_22
_atom_site_aniso_U_33
_atom_site_aniso_U_23
_atom_site_aniso_U_13
_atom_site_aniso_U_12
N1 0.0545(14) 0.0524(13) 0.0416(13) -0.0089(11) 0.0291(11) -0.0037(11)
O1 0.0477(11) 0.0873(15) 0.0661(14) 0.0146(11) 0.0318(10) 0.0078(10)
O2 0.0519(13) 0.1199(18) 0.0703(16) -0.0104(14) 0.0105(12) -0.0058(13)
O3 0.0793(14) 0.0748(13) 0.0476(12) -0.0181(10) 0.0399(11) -0.0141(11)
O4 0.0643(13) 0.0981(15) 0.0427(12) 0.0157(11) 0.0268(10) -0.0061(11)
C1 0.053(2) 0.108(3) 0.115(3) 0.023(2) 0.048(2) 0.0140(18)
C2 0.054(2) 0.0581(19) 0.055(2) 0.0062(16) 0.0212(17) 0.0044(15)
C3 0.0452(15) 0.0465(15) 0.0377(16) 0.0056(12) 0.0190(13) 0.0013(12)
C4 0.0528(17) 0.0456(15) 0.0379(16) 0.0022(12) 0.0175(13) -0.0065(13)
C5 0.073(2) 0.082(2) 0.0414(17) -0.0071(16) 0.0205(15) -0.0206(17)
C6 0.0423(15) 0.0448(15) 0.0332(14) 0.0037(12) 0.0159(12) 0.0016(12)
C7 0.0425(14) 0.0451(15) 0.0346(15) 0.0017(12) 0.0177(12) 0.0020(12)
C8 0.0490(15) 0.0428(14) 0.0401(15) 0.0015(12) 0.0240(13) 0.0046(12)
C9 0.0475(16) 0.0497(16) 0.0362(15) 0.0012(12) 0.0196(13) 0.0031(13)
C10 0.0603(18) 0.0634(18) 0.0531(18) -0.0139(15) 0.0284(15) -0.0165(15)
C11 0.0436(15) 0.0674(19) 0.0441(17) -0.0014(14) 0.0211(14) -0.0051(14)
C12 0.0504(18) 0.102(2) 0.067(2) 0.0162(19) 0.0110(16) 0.0082(17)
C13 0.067(2) 0.085(2) 0.091(3) -0.0121(19) 0.0472(19) -0.0169(18)
C14 0.0485(16) 0.0570(16) 0.0435(16) 0.0007(13) 0.0245(13) 0.0010(13)
C15 0.0545(16) 0.0423(15) 0.0366(15) -0.0002(12) 0.0234(13) 0.0015(13)
C16 0.090(2) 0.0683(19) 0.0546(19) 0.0143(16) 0.0502(18) 0.0280(18)
C17 0.112(3) 0.072(2) 0.071(2) 0.0224(18) 0.056(2) 0.045(2)
C18 0.102(2) 0.0570(18) 0.0522(19) 0.0134(15) 0.0399(18) 0.0191(18)
C19 0.0625(18) 0.0585(18) 0.0346(15) 0.0040(14) 0.0232(14) -0.0019(15)
C20 0.0447(15) 0.0547(17) 0.0394(16) -0.0018(13) 0.0191(13) 0.0003(13)
C21 0.0615(19) 0.0505(17) 0.0437(17) 0.0026(14) 0.0258(15) -0.0085(14)
C22 0.084(2) 0.0643(19) 0.0441(18) -0.0072(15) 0.0304(17) -0.0141(17)
C23 0.091(3) 0.076(2) 0.072(2) -0.0079(18) 0.050(2) -0.003(2)
C24 0.071(2) 0.080(2) 0.086(3) 0.010(2) 0.043(2) 0.0026(18)
C25 0.062(2) 0.087(2) 0.057(2) 0.0033(18) 0.0200(17) -0.0125(18)
C26 0.069(2) 0.077(2) 0.0406(18) -0.0062(15) 0.0259(16) -0.0135(17)

loop_
_atom_type_symbol
_atom_type_description
_atom_type_scat_dispersion_real
_atom_type_scat_dispersion_imag
_atom_type_scat_source
C C 0.0033 0.0016 'International Tables Vol C Tables 4.2.6.8 and 6.1.1.4'
H H 0.0000 0.0000 'International Tables Vol C Tables 4.2.6.8 and 6.1.1.4'
N N 0.0061 0.0033 'International Tables Vol C Tables 4.2.6.8 and 6.1.1.4'
O O 0.0106 0.0060 'International Tables Vol C Tables 4.2.6.8 and 6.1.1.4'

loop_
_geom_angle_atom_site_label_1
_geom_angle_atom_site_label_2
_geom_angle_atom_site_label_3
_geom_angle
_geom_angle_site_symmetry_1
_geom_angle_site_symmetry_3
C4 N1 H1 119.3 . .
C6 N1 H1 119.3 . .
C6 N1 C4 121.4(2) . .
C2 O1 C1 115.8(2) . .
C21 O4 C19 121.9(2) . .
O1 C1 H1A 109.5 . .
O1 C1 H1B 109.5 . .
O1 C1 H1C 109.5 . .
H1A C1 H1B 109.5 . .
H1A C1 H1C 109.5 . .
H1B C1 H1C 109.5 . .
O1 C2 C3 111.3(3) . .
O2 C2 O1 121.2(3) . .
O2 C2 C3 127.5(3) . .
C2 C3 C8 119.4(2) . .
C4 C3 C2 120.1(3) . .
C4 C3 C8 120.5(2) . .
N1 C4 C5 112.5(2) . .
C3 C4 N1 119.8(2) . .
C3 C4 C5 127.7(3) . .
C4 C5 H5A 109.5 . .
C4 C5 H5B 109.5 . .
C4 C5 H5C 109.5 . .
H5A C5 H5B 109.5 . .
H5A C5 H5C 109.5 . .
H5B C5 H5C 109.5 . .
N1 C6 C14 115.7(2) . .
C7 C6 N1 119.8(2) . .
C7 C6 C14 124.5(2) . .
C6 C7 C8 120.9(2) . .
C6 C7 C9 119.5(2) . .
C9 C7 C8 119.6(2) . .
C3 C8 H8 107.8 . .
C7 C8 C3 108.72(19) . .
C7 C8 H8 107.8 . .
C7 C8 C15 112.5(2) . .
C15 C8 C3 111.97(19) . .
C15 C8 H8 107.8 . .
O3 C9 C7 122.2(2) . .
O3 C9 C10 120.3(2) . .
C7 C9 C10 117.4(2) . .
C9 C10 H10A 108.6 . .
C9 C10 H10B 108.6 . .
C9 C10 C11 114.9(2) . .
H10A C10 H10B 107.5 . .
C11 C10 H10A 108.6 . .
C11 C10 H10B 108.6 . .
C10 C11 C12 110.3(2) . .
C10 C11 C14 107.6(2) . .
C13 C11 C10 109.5(2) . .
C13 C11 C12 109.6(2) . .
C13 C11 C14 110.1(2) . .
C14 C11 C12 109.7(2) . .
C11 C12 H12A 109.5 . .
C11 C12 H12B 109.5 . .
C11 C12 H12C 109.5 . .
H12A C12 H12B 109.5 . .
H12A C12 H12C 109.5 . .
H12B C12 H12C 109.5 . .
C11 C13 H13A 109.5 . .
C11 C13 H13B 109.5 . .
C11 C13 H13C 109.5 . .
H13A C13 H13B 109.5 . .
H13A C13 H13C 109.5 . .
H13B C13 H13C 109.5 . .
C6 C14 C11 113.7(2) . .
C6 C14 H14A 108.8 . .
C6 C14 H14B 108.8 . .
C11 C14 H14A 108.8 . .
C11 C14 H14B 108.8 . .
H14A C14 H14B 107.7 . .
C16 C15 C8 121.1(2) . .
C16 C15 C20 117.9(2) . .
C20 C15 C8 120.9(2) . .
C15 C16 H16 119.5 . .
C15 C16 C17 121.0(3) . .
C17 C16 H16 119.5 . .
C16 C17 H17 119.7 . .
C18 C17 C16 120.6(3) . .
C18 C17 H17 119.7 . .
C17 C18 H18 120.4 . .
C19 C18 C17 119.1(3) . .
C19 C18 H18 120.4 . .
C18 C19 O4 116.0(2) . .
C18 C19 C20 121.0(3) . .
C20 C19 O4 122.5(3) . .
C15 C20 H20 119.8 . .
C19 C20 C15 120.3(2) . .
C19 C20 H20 119.8 . .
C22 C21 O4 115.5(3) . .
C22 C21 C26 120.7(3) . .
C26 C21 O4 123.6(2) . .
C21 C22 H22 120.3 . .
C21 C22 C23 119.4(3) . .
C23 C22 H22 120.3 . .
C22 C23 H23 119.8 . .
C24 C23 C22 120.3(3) . .
C24 C23 H23 119.8 . .
C23 C24 H24 120.0 . .
C25 C24 C23 119.9(3) . .
C25 C24 H24 120.0 . .
C24 C25 H25 119.9 . .
C24 C25 C26 120.3(3) . .
C26 C25 H25 119.9 . .
C21 C26 C25 119.4(3) . .
C21 C26 H26 120.3 . .
C25 C26 H26 120.3 . .

loop_
_geom_bond_atom_site_label_1
_geom_bond_atom_site_label_2
_geom_bond_distance
_geom_bond_site_symmetry_2
N1 H1 0.8600 .
N1 C4 1.389(3) .
N1 C6 1.356(3) .
O1 C1 1.443(3) .
O1 C2 1.350(3) .
O2 C2 1.196(3) .
O3 C9 1.225(3) .
O4 C19 1.388(3) .
O4 C21 1.378(3) .
C1 H1A 0.9600 .
C1 H1B 0.9600 .
C1 H1C 0.9600 .
C2 C3 1.462(4) .
C3 C4 1.334(3) .
C3 C8 1.528(3) .
C4 C5 1.492(3) .
C5 H5A 0.9600 .
C5 H5B 0.9600 .
C5 H5C 0.9600 .
C6 C7 1.351(3) .
C6 C14 1.488(3) .
C7 C8 1.511(3) .
C7 C9 1.439(3) .
C8 H8 0.9800 .
C8 C15 1.521(3) .
C9 C10 1.500(3) .
C10 H10A 0.9700 .
C10 H10B 0.9700 .
C10 C11 1.521(3) .
C11 C12 1.524(4) .
C11 C13 1.520(3) .
C11 C14 1.521(3) .
C12 H12A 0.9600 .
C12 H12B 0.9600 .
C12 H12C 0.9600 .
C13 H13A 0.9600 .
C13 H13B 0.9600 .
C13 H13C 0.9600 .
C14 H14A 0.9700 .
C14 H14B 0.9700 .
C15 C16 1.374(3) .
C15 C20 1.390(3) .
C16 H16 0.9300 .
C16 C17 1.377(4) .
C17 H17 0.9300 .
C17 C18 1.367(4) .
C18 H18 0.9300 .
C18 C19 1.359(4) .
C19 C20 1.378(3) .
C20 H20 0.9300 .
C21 C22 1.368(4) .
C21 C26 1.371(4) .
C22 H22 0.9300 .
C22 C23 1.371(4) .
C23 H23 0.9300 .
C23 C24 1.369(4) .
C24 H24 0.9300 .
C24 C25 1.365(4) .
C25 H25 0.9300 .
C25 C26 1.373(4) .
C26 H26 0.9300 .
